data_4311046
loop_
_publ_author_name
'Renata Dreos'
'Giorgio Nardin'
'Lucio Randaccio'
'Patrizia Siega'
'Giovanni Tauzher'

_publ_section_title
;
 Synthesis, Characterization, and Solution Behavior of Optically Active
 cis\b Organocobalt Salen Complexes with l-Amino Acids
;
_journal_name_full 'Inorganic Chemistry'
_journal_page_first 3433
_journal_page_last 3440
_journal_paper_doi 10.1021/ic035059w
_journal_volume 43
_journal_year 2004
_chemical_formula_sum 'C31 H40 Co N3 O7'
_chemical_formula_weight 625.59
_chemical_name_systematic
;
 ?
;
_space_group_IT_number 19
_symmetry_cell_setting orthorhombic
_symmetry_space_group_name_Hall 'P 2ac 2ab'
_symmetry_space_group_name_H-M 'P 21 21 21'
_atom_sites_solution_hydrogens geom
_atom_sites_solution_primary direct
_atom_sites_solution_secondary difmap
_audit_creation_method SHELXL-97
_cell_angle_alpha 90.00
_cell_angle_beta 90.00
_cell_angle_gamma 90.00
_cell_formula_units_Z 4
_cell_length_a 8.17(3)
_cell_length_b 19.00(4)
_cell_length_c 19.86(4)
_cell_measurement_reflns_used 'three frames with I>20sigma(I)'
_cell_measurement_temperature 293(2)
_cell_measurement_theta_max 'not available'
_cell_measurement_theta_min 'not available'
_cell_volume 3083(14)
_computing_structure_refinement 'SHELXL-97 (Sheldrick, 1997)'
_diffrn_ambient_temperature 293(2)
_diffrn_measured_fraction_theta_full 0.803
_diffrn_measured_fraction_theta_max 0.803
_diffrn_measurement_device_type 'Nonius DIP 1030 H System'
_diffrn_measurement_method '30 frames rotation 6\% phi'
_diffrn_radiation_monochromator graphite
_diffrn_radiation_source 'fine-focus sealed tube'
_diffrn_radiation_type MoK\a
_diffrn_radiation_wavelength 0.71069
_diffrn_reflns_av_R_equivalents 0.1476
_diffrn_reflns_av_sigmaI/netI 0.3055
_diffrn_reflns_limit_h_max 9
_diffrn_reflns_limit_h_min -9
_diffrn_reflns_limit_k_max 23
_diffrn_reflns_limit_k_min -23
_diffrn_reflns_limit_l_max 24
_diffrn_reflns_limit_l_min -24
_diffrn_reflns_number 5427
_diffrn_reflns_theta_full 26.37
_diffrn_reflns_theta_max 26.37
_diffrn_reflns_theta_min 2.05
_diffrn_standards_decay_% 'not available'
_diffrn_standards_interval_time 'not available'
_diffrn_standards_number 'not used'
_exptl_absorpt_coefficient_mu 0.607
_exptl_absorpt_correction_T_max none
_exptl_absorpt_correction_T_min none
_exptl_absorpt_correction_type none
_exptl_absorpt_process_details none
_exptl_crystal_colour red
_exptl_crystal_density_diffrn 1.348
_exptl_crystal_density_meas ?
_exptl_crystal_density_method 'not measured'
_exptl_crystal_description needle
_exptl_crystal_F_000 1320
_exptl_crystal_size_max 0.85
_exptl_crystal_size_mid 0.37
_exptl_crystal_size_min 0.1
_refine_diff_density_max 0.745
_refine_diff_density_min -0.934
_refine_diff_density_rms 0.181
_refine_ls_abs_structure_details 'Flack H D (1983), Acta Cryst. A39, 876-881'
_refine_ls_abs_structure_Flack -0.08(8)
_refine_ls_extinction_method none
_refine_ls_goodness_of_fit_ref 0.913
_refine_ls_hydrogen_treatment mixed
_refine_ls_matrix_type full
_refine_ls_number_parameters 177
_refine_ls_number_reflns 5006
_refine_ls_number_restraints 0
_refine_ls_restrained_S_all 0.913
_refine_ls_R_factor_all 0.3267
_refine_ls_R_factor_gt 0.1235
_refine_ls_shift/su_max 0.006
_refine_ls_shift/su_mean 0.000
_refine_ls_structure_factor_coef Fsqd
_refine_ls_weighting_details 'calc w=1/[\s^2^(Fo^2^)+(0.1943P)^2^+0.0000P] where P=(Fo^2^+2Fc^2^)/3'
_refine_ls_weighting_scheme calc
_refine_ls_wR_factor_gt 0.2842
_refine_ls_wR_factor_ref 0.4134
_reflns_number_gt 1383
_reflns_number_total 5006
_reflns_threshold_expression >2sigma(I)
_cod_data_source_file ic035059wsi20030905_071759_2.cif
_cod_data_source_block grtire2_compound_lambda_2
_cod_depositor_comments
;
The following automatic conversions were performed:

'_exptl_crystal_density_meas' value 'not available' was changed to
'?' - the value is perceived as not measured.

Automatic conversion script
Id: cif_fix_values 3008 2015-01-20 13:52:24Z robertas 
;
_cod_original_cell_volume 3082(14)
_cod_database_code 4311046

loop_
_symmetry_equiv_pos_as_xyz
'x, y, z'
'-x+1/2, -y, z+1/2'
'x+1/2, -y+1/2, -z'
'-x, y+1/2, -z+1/2'

loop_
_atom_site_label
_atom_site_type_symbol
_atom_site_fract_x
_atom_site_fract_y
_atom_site_fract_z
_atom_site_U_iso_or_equiv
_atom_site_adp_type
_atom_site_occupancy
_atom_site_symmetry_multiplicity
_atom_site_calc_flag
_atom_site_refinement_flags
_atom_site_disorder_assembly
_atom_site_disorder_group
Co Co 0.2814(3) 0.09630(16) -0.35832(15) 0.0813(9) Uiso 1 1 d . . .
O1A O 0.1733(14) 0.0622(7) -0.2673(7) 0.082(4) Uiso 1 1 d . . .
N1A N 0.4121(18) 0.1537(9) -0.2956(8) 0.085(5) Uiso 1 1 d . . .
H1A1 H 0.5135 0.1597 -0.3123 0.102 Uiso 1 1 calc R . .
H1A2 H 0.3658 0.1965 -0.2910 0.102 Uiso 1 1 calc R . .
C16 C 0.388(2) 0.2493(11) -0.4286(11) 0.080(6) Uiso 1 1 d . . .
O1 O 0.4456(13) 0.0271(8) -0.3455(7) 0.087(4) Uiso 1 1 d . . .
O2 O 0.3450(16) 0.1913(8) -0.4694(8) 0.098(5) Uiso 1 1 d . . .
C11 C 0.267(2) 0.2728(10) -0.3820(9) 0.075(5) Uiso 1 1 d . . .
N1 N 0.1403(16) 0.0359(9) -0.4091(8) 0.072(4) Uiso 1 1 d . . .
C17 C 0.401(2) 0.1275(10) -0.4385(10) 0.074(5) Uiso 1 1 d . . .
H17A H 0.5153 0.1337 -0.4262 0.089 Uiso 1 1 calc R . .
H17B H 0.3965 0.0902 -0.4718 0.089 Uiso 1 1 calc R . .
C12 C 0.304(3) 0.3348(12) -0.3464(12) 0.097(6) Uiso 1 1 d . . .
H14 H 0.2270 0.3524 -0.3161 0.116 Uiso 1 1 calc R . .
C13 C 0.447(2) 0.3700(11) -0.3547(13) 0.091(6) Uiso 1 1 d . . .
C14 C 0.563(2) 0.3457(12) -0.4019(12) 0.092(7) Uiso 1 1 d . . .
H12 H 0.6626 0.3687 -0.4074 0.110 Uiso 1 1 calc R . .
O2A O 0.2171(15) 0.0649(7) -0.1554(8) 0.102(4) Uiso 1 1 d . . .
C1A C 0.264(2) 0.0789(11) -0.2126(12) 0.094(6) Uiso 1 1 d . . .
C15 C 0.526(2) 0.2880(12) -0.4389(12) 0.092(6) Uiso 1 1 d . . .
H11 H 0.5980 0.2742 -0.4727 0.110 Uiso 1 1 calc R . .
N2 N 0.1084(15) 0.1678(8) -0.3668(8) 0.068(4) Uiso 1 1 d . . .
C7 C 0.193(3) -0.0245(12) -0.4400(12) 0.096(7) Uiso 1 1 d . . .
C2 C 0.607(2) -0.0673(10) -0.3790(10) 0.082(6) Uiso 1 1 d . . .
H2 H 0.6841 -0.0531 -0.3473 0.099 Uiso 1 1 calc R . .
C3 C 0.639(2) -0.1279(11) -0.4184(11) 0.094(7) Uiso 1 1 d . . .
H3 H 0.7380 -0.1515 -0.4145 0.112 Uiso 1 1 calc R . .
C4 C 0.524(3) -0.1509(13) -0.4617(12) 0.096(7) Uiso 1 1 d . . .
C41 C 0.559(3) -0.2209(14) -0.5028(14) 0.121(9) Uiso 1 1 d . . .
H41A H 0.6746 -0.2264 -0.5089 0.181 Uiso 1 1 calc R . .
H41B H 0.5065 -0.2181 -0.5460 0.181 Uiso 1 1 calc R . .
H41C H 0.5163 -0.2606 -0.4785 0.181 Uiso 1 1 calc R . .
C131 C 0.479(3) 0.4334(14) -0.3125(13) 0.125(9) Uiso 1 1 d . . .
H13A H 0.4997 0.4191 -0.2669 0.187 Uiso 1 1 calc R . .
H13B H 0.3856 0.4639 -0.3137 0.187 Uiso 1 1 calc R . .
H13C H 0.5730 0.4579 -0.3297 0.187 Uiso 1 1 calc R . .
C5 C 0.382(2) -0.1183(11) -0.4692(11) 0.087(6) Uiso 1 1 d . . .
H5 H 0.3061 -0.1360 -0.4996 0.104 Uiso 1 1 calc R . .
C1 C 0.464(2) -0.0284(12) -0.3862(11) 0.085(6) Uiso 1 1 d . . .
C3A C 0.464(3) 0.1712(13) -0.1691(13) 0.113(8) Uiso 1 1 d . . .
H2A1 H 0.3758 0.2053 -0.1647 0.136 Uiso 1 1 calc R . .
H2A2 H 0.4705 0.1451 -0.1273 0.136 Uiso 1 1 calc R . .
C8 C -0.016(2) 0.0674(11) -0.4211(12) 0.091(7) Uiso 1 1 d . . .
H8A H -0.1007 0.0320 -0.4173 0.109 Uiso 1 1 calc R . .
H8B H -0.0189 0.0864 -0.4664 0.109 Uiso 1 1 calc R . .
C71 C 0.054(2) -0.0598(13) -0.4826(12) 0.114(8) Uiso 1 1 d . . .
H71A H -0.0480 -0.0364 -0.4738 0.171 Uiso 1 1 calc R . .
H71B H 0.0448 -0.1085 -0.4705 0.171 Uiso 1 1 calc R . .
H71C H 0.0799 -0.0560 -0.5296 0.171 Uiso 1 1 calc R . .
C2A C 0.422(2) 0.1187(12) -0.2286(11) 0.093(7) Uiso 1 1 d . . .
H1A H 0.5104 0.0840 -0.2309 0.112 Uiso 1 1 calc R . .
C5A C 0.768(3) 0.1734(14) -0.1771(12) 0.112(8) Uiso 1 1 d . . .
H4A H 0.7676 0.1253 -0.1684 0.134 Uiso 1 1 calc R . .
C4A C 0.624(3) 0.2100(13) -0.1808(11) 0.090(6) Uiso 1 1 d . . .
C8A C 0.771(3) 0.3184(14) -0.1981(11) 0.111(8) Uiso 1 1 d . . .
H7A H 0.7699 0.3666 -0.2063 0.133 Uiso 1 1 calc R . .
C6A C 0.912(3) 0.2084(13) -0.1861(11) 0.094(7) Uiso 1 1 d . . .
H5A H 1.0095 0.1829 -0.1876 0.113 Uiso 1 1 calc R . .
C9A C 0.627(3) 0.2829(14) -0.1908(12) 0.101(7) Uiso 1 1 d . . .
H8A1 H 0.5289 0.3077 -0.1926 0.121 Uiso 1 1 calc R . .
O3A O 1.0693(18) 0.3165(9) -0.2018(8) 0.110(5) Uiso 1 1 d . . .
H1A3 H 1.0560 0.3587 -0.2083 0.164 Uiso 1 1 calc . . .
C101 C -0.041(2) 0.2804(11) -0.3735(11) 0.084(6) Uiso 1 1 d . . .
H10A H -0.1004 0.2715 -0.4143 0.126 Uiso 1 1 calc R . .
H10B H -0.0096 0.3291 -0.3718 0.126 Uiso 1 1 calc R . .
H10C H -0.1089 0.2696 -0.3355 0.126 Uiso 1 1 calc R . .
C10 C 0.1058(19) 0.2362(11) -0.3718(10) 0.071(5) Uiso 1 1 d . . .
C7A C 0.917(2) 0.2840(13) -0.1934(11) 0.091(7) Uiso 1 1 d . . .
C9 C -0.046(2) 0.1252(11) -0.3711(12) 0.103(7) Uiso 1 1 d . . .
H9A H -0.0733 0.1055 -0.3274 0.123 Uiso 1 1 calc R . .
H9B H -0.1368 0.1545 -0.3858 0.123 Uiso 1 1 calc R . .
C6 C 0.342(2) -0.0542(12) -0.4303(12) 0.096(7) Uiso 1 1 d . . .
O1ME O -0.029(3) -0.0241(12) -0.1211(12) 0.174(8) Uiso 1 1 d . . .
H1MO H 0.0203 0.0114 -0.1331 0.262 Uiso 1 1 calc . . .
C1ME C -0.138(3) -0.0072(15) -0.0747(16) 0.151(11) Uiso 1 1 d . . .
H1M1 H -0.0836 0.0095 -0.0351 0.226 Uiso 1 1 calc R . .
H1M2 H -0.2025 -0.0480 -0.0636 0.226 Uiso 1 1 calc R . .
H1M3 H -0.2089 0.0290 -0.0919 0.226 Uiso 1 1 calc R . .
O1W O 1.0553(18) 0.4532(10) -0.2395(9) 0.116(5) Uiso 1 1 d G . .
H1W1 H 0.9422 0.4564 -0.2327 0.173 Uiso 1 1 d G . .
H2W1 H 1.0772 0.4548 -0.2857 0.173 Uiso 1 1 d G . .

loop_
_atom_type_symbol
_atom_type_description
_atom_type_scat_dispersion_real
_atom_type_scat_dispersion_imag
_atom_type_scat_source
C C 0.0033 0.0016 'International Tables Vol C Tables 4.2.6.8 and 6.1.1.4'
H H 0.0000 0.0000 'International Tables Vol C Tables 4.2.6.8 and 6.1.1.4'
N N 0.0061 0.0033 'International Tables Vol C Tables 4.2.6.8 and 6.1.1.4'
O O 0.0106 0.0060 'International Tables Vol C Tables 4.2.6.8 and 6.1.1.4'
Co Co 0.3494 0.9721 'International Tables Vol C Tables 4.2.6.8 and 6.1.1.4'

loop_
_geom_angle_atom_site_label_1
_geom_angle_atom_site_label_2
_geom_angle_atom_site_label_3
_geom_angle
_geom_angle_site_symmetry_1
_geom_angle_site_symmetry_3
_geom_angle_publ_flag
O1 Co N1 94.7(6) . . ?
O1 Co C17 88.0(7) . . ?
N1 Co C17 93.1(8) . . ?
O1 Co N2 177.1(7) . . ?
N1 Co N2 86.3(6) . . ?
C17 Co N2 94.6(7) . . ?
O1 Co N1A 85.2(7) . . ?
N1 Co N1A 172.5(7) . . ?
C17 Co N1A 94.3(8) . . ?
N2 Co N1A 93.5(7) . . ?
O1 Co O1A 88.2(6) . . ?
N1 Co O1A 90.8(6) . . ?
C17 Co O1A 174.7(7) . . ?
N2 Co O1A 89.1(6) . . ?
N1A Co O1A 81.7(6) . . ?
C1A O1A Co 112.6(12) . . ?
C2A N1A Co 110.2(13) . . ?
C15 C16 O2 122.6(19) . . ?
C15 C16 C11 120(2) . . ?
O2 C16 C11 116.4(16) . . ?
C1 O1 Co 123.0(13) . . ?
C16 O2 C17 109.5(16) . . ?
C12 C11 C16 116.1(17) . . ?
C12 C11 C10 120.5(17) . . ?
C16 C11 C10 123.4(17) . . ?
C7 N1 C8 123.8(17) . . ?
C7 N1 Co 123.3(13) . . ?
C8 N1 Co 112.0(13) . . ?
O2 C17 Co 116.3(12) . . ?
C13 C12 C11 122(2) . . ?
C12 C13 C14 120(2) . . ?
C12 C13 C131 119(2) . . ?
C14 C13 C131 121.3(19) . . ?
C15 C14 C13 118(2) . . ?
O2A C1A O1A 121.2(19) . . ?
O2A C1A C2A 124(2) . . ?
O1A C1A C2A 114.3(19) . . ?
C14 C15 C16 123(2) . . ?
C10 N2 C9 121.3(14) . . ?
C10 N2 Co 134.9(11) . . ?
C9 N2 Co 103.8(12) . . ?
C6 C7 N1 125(2) . . ?
C6 C7 C71 123(2) . . ?
N1 C7 C71 111.9(17) . . ?
C1 C2 C3 122(2) . . ?
C4 C3 C2 119(2) . . ?
C5 C4 C3 122(2) . . ?
C5 C4 C41 120(2) . . ?
C3 C4 C41 118(2) . . ?
C4 C5 C6 122(2) . . ?
O1 C1 C2 116.8(18) . . ?
O1 C1 C6 124.6(18) . . ?
C2 C1 C6 118(2) . . ?
C4A C3A C2A 112.1(19) . . ?
N1 C8 C9 110.2(17) . . ?
N1A C2A C1A 111.3(17) . . ?
N1A C2A C3A 113.3(19) . . ?
C1A C2A C3A 109.8(18) . . ?
C6A C5A C4A 119(2) . . ?
C5A C4A C9A 120(2) . . ?
C5A C4A C3A 119(2) . . ?
C9A C4A C3A 121(2) . . ?
C7A C8A C9A 121(2) . . ?
C5A C6A C7A 121(2) . . ?
C8A C9A C4A 121(2) . . ?
N2 C10 C101 125.9(15) . . ?
N2 C10 C11 117.3(15) . . ?
C101 C10 C11 116.6(17) . . ?
C8A C7A O3A 124(2) . . ?
C8A C7A C6A 117(2) . . ?
O3A C7A C6A 118.5(18) . . ?
C8 C9 N2 106.8(16) . . ?
C7 C6 C1 125(2) . . ?
C7 C6 C5 118(2) . . ?
C1 C6 C5 116.8(19) . . ?

loop_
_geom_bond_atom_site_label_1
_geom_bond_atom_site_label_2
_geom_bond_distance
_geom_bond_site_symmetry_2
_geom_bond_publ_flag
Co O1 1.896(13) . ?
Co N1 1.914(16) . ?
Co C17 1.961(19) . ?
Co N2 1.968(14) . ?
Co N1A 1.970(16) . ?
Co O1A 2.113(14) . ?
O1A C1A 1.35(2) . ?
N1A C2A 1.49(3) . ?
C16 C15 1.36(3) . ?
C16 O2 1.41(2) . ?
C16 C11 1.43(3) . ?
O1 C1 1.34(2) . ?
O2 C17 1.43(2) . ?
C11 C12 1.41(3) . ?
C11 C10 1.50(2) . ?
N1 C7 1.37(2) . ?
N1 C8 1.43(2) . ?
C12 C13 1.36(3) . ?
C13 C14 1.41(3) . ?
C13 C131 1.49(3) . ?
C14 C15 1.35(3) . ?
O2A C1A 1.23(2) . ?
C1A C2A 1.53(3) . ?
N2 C10 1.30(2) . ?
N2 C9 1.50(2) . ?
C7 C6 1.35(3) . ?
C7 C71 1.57(3) . ?
C2 C1 1.39(2) . ?
C2 C3 1.42(3) . ?
C3 C4 1.35(3) . ?
C4 C5 1.32(3) . ?
C4 C41 1.59(3) . ?
C5 C6 1.48(3) . ?
C1 C6 1.42(3) . ?
C3A C4A 1.52(3) . ?
C3A C2A 1.58(3) . ?
C8 C9 1.50(3) . ?
C5A C6A 1.36(3) . ?
C5A C4A 1.37(3) . ?
C4A C9A 1.40(3) . ?
C8A C7A 1.36(3) . ?
C8A C9A 1.37(3) . ?
C6A C7A 1.45(3) . ?
O3A C7A 1.40(2) . ?
C101 C10 1.46(2) . ?
O1ME C1ME 1.33(3) . ?
